data_7035621
loop_
_publ_author_name
'Ghirri, Alberto'
'van Tol, Johan'
'Vitorica-Yrezabal, Inigo'
'Timco, Grigore A.'
'Winpenny, Richard E. P.'

_publ_section_title
;
 Effects of the Dzyaloshinskii-Moriya interaction in Cr3 triangular spin
 clusters detected by specific heat and multi-frequency electron spin
 resonance.
;
_journal_issue 31
_journal_name_full 'Dalton transactions (Cambridge, England : 2003)'
_journal_page_first 14027
_journal_page_last 14033
_journal_paper_doi 10.1039/c5dt01938a
_journal_volume 44
_journal_year 2015
_chemical_formula_moiety 'C30 H60 Cr3 O16, 2(C5 H9 O2), 2(C2 H5 O)'
_chemical_formula_sum 'C44 H91 Cr3 O22'
_chemical_formula_weight 1128.17
_chemical_name_systematic
;
 ?
;
_space_group_crystal_system hexagonal
_space_group_IT_number 194
_space_group_name_Hall '-P 6c 2c'
_space_group_name_H-M_alt 'P 63/m m c'
_symmetry_space_group_name_Hall '-P 6c 2c'
_symmetry_space_group_name_H-M 'P 63/m m c'
_atom_sites_solution_hydrogens mixed
_atom_sites_solution_primary iterative
_audit_creation_date 2015-04-15
_audit_creation_method
;
Olex2 1.2
(compiled 2015.01.26 svn.r3150 for OlexSys, GUI svn.r4998)
;
_audit_update_record
;
2015-04-15 deposited with the CCDC.
2015-07-03 downloaded from the CCDC.
;
_cell_angle_alpha 90
_cell_angle_beta 90
_cell_angle_gamma 120
_cell_formula_units_Z 2
_cell_length_a 12.2920(6)
_cell_length_b 12.2920(6)
_cell_length_c 22.7190(13)
_cell_measurement_reflns_used 2319
_cell_measurement_temperature 150.01(10)
_cell_measurement_theta_max 26.3430
_cell_measurement_theta_min 3.7670
_cell_volume 2972.8(3)
_computing_cell_refinement
;
CrysAlisPro, Agilent Technologies,
Version 1.171.36.32 (release 02-08-2013 CrysAlis171 .NET)
(compiled Aug  2 2013,16:46:58)
;
_computing_data_collection
;
CrysAlisPro, Agilent Technologies,
Version 1.171.36.32 (release 02-08-2013 CrysAlis171 .NET)
(compiled Aug  2 2013,16:46:58)
;
_computing_data_reduction
;
CrysAlisPro, Agilent Technologies,
Version 1.171.36.32 (release 02-08-2013 CrysAlis171 .NET)
(compiled Aug  2 2013,16:46:58)
;
_computing_molecular_graphics 'Olex2 (Dolomanov et al., 2009)'
_computing_publication_material 'Olex2 (Dolomanov et al., 2009)'
_computing_structure_refinement 'ShelXL (Sheldrick, 2008)'
_computing_structure_solution
;
Superflip (Palatinus & Chapuis, 2007;Palatinus & van der Lee, 2008;
Palatinus et al., 2012)
;
_diffrn_ambient_temperature 150.01(10)
_diffrn_detector_area_resol_mean 8.0714
_diffrn_measured_fraction_theta_full 0.997
_diffrn_measured_fraction_theta_max 0.915
_diffrn_measurement_details
;
  1 omega  -57.00  -31.00   1.0000   10.0000
omega____ theta____ kappa____ phi______ frames
    -      -19.1866   19.0000 -120.0000 26

  2 omega  -53.00   61.00   1.0000   10.0000
omega____ theta____ kappa____ phi______ frames
    -       19.6554    0.0000 -180.0000 114
;
_diffrn_measurement_device_type 'SuperNova, Single source at offset, Eos'
_diffrn_measurement_method '\w scans'
_diffrn_orient_matrix_UB_11 -0.0327788000
_diffrn_orient_matrix_UB_12 0.0291943000
_diffrn_orient_matrix_UB_13 0.0114912000
_diffrn_orient_matrix_UB_21 0.0195718000
_diffrn_orient_matrix_UB_22 0.0413314000
_diffrn_orient_matrix_UB_23 -0.0244520000
_diffrn_orient_matrix_UB_31 -0.0546092000
_diffrn_orient_matrix_UB_32 -0.0432986000
_diffrn_orient_matrix_UB_33 -0.0156540000
_diffrn_radiation_monochromator mirror
_diffrn_radiation_type MoK\a
_diffrn_radiation_wavelength 0.71073
_diffrn_reflns_av_R_equivalents 0.0410
_diffrn_reflns_av_unetI/netI 0.0326
_diffrn_reflns_laue_measured_fraction_full 0.997
_diffrn_reflns_laue_measured_fraction_max 0.915
_diffrn_reflns_limit_h_max 16
_diffrn_reflns_limit_h_min -9
_diffrn_reflns_limit_k_max 5
_diffrn_reflns_limit_k_min -16
_diffrn_reflns_limit_l_max 30
_diffrn_reflns_limit_l_min -28
_diffrn_reflns_number 7877
_diffrn_reflns_point_group_measured_fraction_full 0.997
_diffrn_reflns_point_group_measured_fraction_max 0.915
_diffrn_reflns_theta_full 26.000
_diffrn_reflns_theta_max 29.168
_diffrn_reflns_theta_min 3.301
_diffrn_source 'SuperNova (Mo) X-ray Source'
_exptl_absorpt_coefficient_mu 0.607
_exptl_absorpt_correction_T_max 1.00000
_exptl_absorpt_correction_T_min 0.53671
_exptl_absorpt_correction_type multi-scan
_exptl_absorpt_process_details
;
CrysAlisPro, Agilent Technologies,
Version 1.171.36.32 (release 02-08-2013 CrysAlis171 .NET)
(compiled Aug  2 2013,16:46:58)
Empirical absorption correction using spherical harmonics,
 implemented in SCALE3 ABSPACK scaling algorithm.
;
_exptl_crystal_colour 'clear bluish green'
_exptl_crystal_colour_lustre clear
_exptl_crystal_colour_modifier bluish
_exptl_crystal_colour_primary green
_exptl_crystal_density_diffrn 1.260
_exptl_crystal_description block
_exptl_crystal_F_000 1206
_exptl_crystal_size_max 0.35
_exptl_crystal_size_mid 0.35
_exptl_crystal_size_min 0.35
_refine_diff_density_max 0.614
_refine_diff_density_min -0.353
_refine_diff_density_rms 0.080
_refine_ls_extinction_method none
_refine_ls_goodness_of_fit_ref 1.093
_refine_ls_hydrogen_treatment constr
_refine_ls_matrix_type full
_refine_ls_number_parameters 150
_refine_ls_number_reflns 1428
_refine_ls_number_restraints 121
_refine_ls_restrained_S_all 1.118
_refine_ls_R_factor_all 0.0919
_refine_ls_R_factor_gt 0.0732
_refine_ls_shift/su_max 0.000
_refine_ls_shift/su_mean 0.000
_refine_ls_structure_factor_coef Fsqd
_refine_ls_weighting_details 'w=1/[\s^2^(Fo^2^)+(0.1142P)^2^+2.8421P] where P=(Fo^2^+2Fc^2^)/3'
_refine_ls_weighting_scheme calc
_refine_ls_wR_factor_gt 0.1961
_refine_ls_wR_factor_ref 0.2107
_reflns_Friedel_coverage 0.000
_reflns_number_gt 1089
_reflns_number_total 1428
_reflns_threshold_expression 'I > 2\s(I)'
_cod_data_source_file c5dt01938a1.cif
_cod_data_source_block arepw512
_cod_depositor_comments 'Adding full bibliography for 7035621.cif.'
_cod_database_code 7035621
_shelxl_version_number 2013-4
_chemical_oxdiff_formula cR7nI1n3o32f8c200h200
_shelx_space_group_comment
;
The symmetry employed for this shelxl refinement is uniquely defined
by the following loop, which should always be used as a source of
symmetry information in preference to the above space-group names.
They are only intended as comments.
;
_reflns_odcompleteness_completeness 99.54
_reflns_odcompleteness_iscentric 1
_reflns_odcompleteness_theta 26.32
_olex2_refinement_description
;
1. Fixed Uiso
 At 1.2 times of:
  All C(H,H) groups
 At 1.5 times of:
  All C(H,H,H) groups, All O(H,H) groups
2. Restrained distances
 C16-C15
 2.4 with sigma of 0.02
 C15-C17
 2.4 with sigma of 0.02
 C17-C16
 2.4 with sigma of 0.02
 C13-C14
 1.54 with sigma of 0.02
 C16-C14
 1.54 with sigma of 0.02
 C14-C17
 1.54 with sigma of 0.02
 C14-C15
 1.54 with sigma of 0.02
 C16-C13
 2.4 with sigma of 0.02
 C17-C14
 1.54 with sigma of 0.02
 C17-C13
 2.4 with sigma of 0.02
 C15-C14
 1.54 with sigma of 0.02
 C15-C13
 2.4 with sigma of 0.02
 C14-C17
 1.54 with sigma of 0.02
 C22-C23
 1.54 with sigma of 0.02
 O12-O11
 2.2 with sigma of 0.02
 O11-C13
 1.3 with sigma of 0.02
 C13-O12
 1.3 with sigma of 0.02
 O11-C15
 2.9 with sigma of 0.02
 C16-O11
 2.9 with sigma of 0.02
 O11-C14
 2.35 with sigma of 0.02
 O12-C14
 2.35 with sigma of 0.02
 C23-O21
 2.4 with sigma of 0.02
 O21-C22
 1.3 with sigma of 0.002
 C23-O21
 2.4 with sigma of 0.02
3. Restrained planarity
 C14, C13, O12, O11
 with sigma of 0.1
4. Uiso/Uaniso restraints and constraints
O21 \\sim O11 \\sim O12: within 1.7A with sigma of 0.002 and sigma for terminal
atoms of 0.004
5. Rigid body (RIGU) restrains
 C14, C16, C13, C15, C17, O12, O11
 with sigma for 1-2 distances of 0.002 and sigma for 1-3 distances of 0.002
 O21, C22, C23
 with sigma for 1-2 distances of 0.002 and sigma for 1-3 distances of 0.002
 C5, C4, C6, C3, C2, O1
 with sigma for 1-2 distances of 0.004 and sigma for 1-3 distances of 0.004
6. Others
 Fixed Sof: C6(0.5) H6A(0.5) H6B(0.5) H6C(0.5) C4(0.5) H4A(0.5) H4B(0.5)
 H4C(0.5) C5(0.5) H5A(0.5) H5B(0.5) H5C(0.5) H41A(0.25) H41B(0.25) C14(0.16667)
 O12(0.16667) C13(0.16667) O21(0.16667) C22(0.16667) H22A(0.16667)
 H22B(0.16667) C23(0.16667) H23A(0.16667) H23B(0.16667) H23C(0.16667)
 O11(0.16667) C16(0.16667) H16A(0.16667) H16B(0.16667) H16C(0.16667)
 C15(0.16667) H15A(0.16667) H15B(0.16667) H15C(0.16667) C17(0.16667)
 H17A(0.16667) H17B(0.16667) H17C(0.16667)
7.a Rotating group:
 O41(H41A,H41B)
7.b Secondary CH2 refined with riding coordinates:
 C22(H22A,H22B)
7.c Me refined with riding coordinates:
 C6(H6A,H6B,H6C), C4(H4A,H4B,H4C), C5(H5A,H5B,H5C), C23(H23A,H23B,H23C),
 C16(H16A,H16B,H16C), C15(H15A,H15B,H15C), C17(H17A,H17B,H17C)
;
_olex2_computing_structure_refinement_long 'ShelXL (Sheldrick, 2008)'
_olex2_date_sample_data_collection 2014-03-18
_olex2_submission_special_instructions 'No special instructions were received'

loop_
_space_group_symop_operation_xyz
'x, y, z'
'x-y, x, z+1/2'
'-y, x-y, z'
'-x, -y, z+1/2'
'-x+y, -x, z'
'y, -x+y, z+1/2'
'x-y, -y, -z'
'-x, -x+y, -z'
'y, x, -z'
'-y, -x, -z+1/2'
'-x+y, y, -z+1/2'
'x, x-y, -z+1/2'
'-x, -y, -z'
'-x+y, -x, -z-1/2'
'y, -x+y, -z'
'x, y, -z-1/2'
'x-y, x, -z'
'-y, x-y, -z-1/2'
'-x+y, y, z'
'x, x-y, z'
'-y, -x, z'
'y, x, z-1/2'
'x-y, -y, z-1/2'
'-x, -x+y, z-1/2'

loop_
_atom_site_label
_atom_site_type_symbol
_atom_site_fract_x
_atom_site_fract_y
_atom_site_fract_z
_atom_site_U_iso_or_equiv
_atom_site_adp_type
_atom_site_occupancy
_atom_site_site_symmetry_order
_atom_site_calc_flag
_atom_site_refinement_flags_posn
_atom_site_refinement_flags_adp
_atom_site_refinement_flags_occupancy
_atom_site_disorder_assembly
_atom_site_disorder_group
Cr5 Cr 0.91101(4) 1.08899(4) 0.2500 0.0391(4) Uani 1 4 d S T P . .
O1 O 0.7938(2) 0.9861(3) 0.31217(12) 0.0640(8) Uani 1 1 d . U . . .
O31 O 1.0000 1.0000 0.2500 0.0349(14) Uani 1 12 d S T P . .
C2 C 0.7629(4) 0.8815(2) 0.33248(19) 0.0453(10) Uani 1 2 d S TU P A .
C6 C 0.6502(9) 0.7044(9) 0.4091(4) 0.076(2) Uani 0.5 1 d . U . A -1
H6A H 0.7272 0.7041 0.4158 0.114 Uiso 0.5 1 calc R . . A -1
H6B H 0.6025 0.6442 0.3791 0.114 Uiso 0.5 1 calc R . . A -1
H6C H 0.6024 0.6826 0.4449 0.114 Uiso 0.5 1 calc R . . A -1
C4 C 0.7604(14) 0.9271(10) 0.4375(4) 0.110(4) Uani 0.5 1 d . U . A -1
H4A H 0.8331 0.9186 0.4433 0.165 Uiso 0.5 1 calc R . . A -1
H4B H 0.7120 0.9053 0.4731 0.165 Uiso 0.5 1 calc R . . A -1
H4C H 0.7864 1.0124 0.4271 0.165 Uiso 0.5 1 calc R . . A -1
C5 C 0.5666(12) 0.8492(15) 0.3771(7) 0.129(5) Uani 0.5 1 d . U . A -1
H5A H 0.5192 0.7930 0.3458 0.194 Uiso 0.5 1 calc R . . A -1
H5B H 0.5906 0.9337 0.3661 0.194 Uiso 0.5 1 calc R . . A -1
H5C H 0.5162 0.8265 0.4121 0.194 Uiso 0.5 1 calc R . . A -1
O41 O 0.8157(2) 1.1843(2) 0.2500 0.0676(15) Uani 1 4 d S T P . .
H41A H 0.7156 1.1357 0.2447 0.101 Uiso 0.25 1 d GR . . B -1
H41B H 0.8364 1.2598 0.2182 0.101 Uiso 0.25 1 d GR . . B -1
C3 C 0.6811(6) 0.8405(3) 0.3884(2) 0.0703(15) Uani 1 2 d S TU P . .
C14 C 0.679(2) 1.328(2) 0.4121(6) 0.122(5) Uani 0.1667 1 d D U . C -1
O12 O 0.752(3) 1.257(3) 0.3360(6) 0.081(4) Uani 0.1667 1 d D U . C -1
C13 C 0.659(2) 1.2616(18) 0.3568(7) 0.122(6) Uani 0.1667 1 d D U . C -1
O21 O 0.566(3) 1.192(2) 0.2961(13) 0.178(9) Uani 0.1667 1 d D U . D -2
C22 C 0.487(3) 1.076(3) 0.2826(16) 0.143(13) Uani 0.1667 1 d D U . D -2
H22A H 0.4140 1.0735 0.2648 0.171 Uiso 0.1667 1 calc R . . D -2
H22B H 0.4589 1.0287 0.3191 0.171 Uiso 0.1667 1 calc R . . D -2
C23 C 0.528(3) 1.006(3) 0.243(2) 0.109(10) Uani 0.1667 1 d D U . D -2
H23A H 0.4592 0.9223 0.2370 0.163 Uiso 0.1667 1 calc R . . D -2
H23B H 0.5975 1.0038 0.2598 0.163 Uiso 0.1667 1 calc R . . D -2
H23C H 0.5520 1.0485 0.2053 0.163 Uiso 0.1667 1 calc R . . D -2
O11 O 0.552(2) 1.213(3) 0.3325(10) 0.181(9) Uani 0.1667 1 d D U . C -1
C16 C 0.592(3) 1.243(2) 0.4580(8) 0.123(7) Uani 0.1667 1 d D U . C -1
H16A H 0.6068 1.2890 0.4942 0.184 Uiso 0.1667 1 calc R . . C -1
H16B H 0.6055 1.1738 0.4639 0.184 Uiso 0.1667 1 calc R . . C -1
H16C H 0.5066 1.2127 0.4456 0.184 Uiso 0.1667 1 calc R . . C -1
C15 C 0.668(3) 1.4425(19) 0.4047(11) 0.116(7) Uani 0.1667 1 d D U . C -1
H15A H 0.6815 1.4844 0.4419 0.174 Uiso 0.1667 1 calc R . . C -1
H15B H 0.5852 1.4188 0.3906 0.174 Uiso 0.1667 1 calc R . . C -1
H15C H 0.7292 1.4980 0.3769 0.174 Uiso 0.1667 1 calc R . . C -1
C17 C 0.812(2) 1.373(3) 0.4344(12) 0.127(8) Uani 0.1667 1 d D U . C -1
H17A H 0.8238 1.4168 0.4710 0.190 Uiso 0.1667 1 calc R . . C -1
H17B H 0.8713 1.4289 0.4060 0.190 Uiso 0.1667 1 calc R . . C -1
H17C H 0.8233 1.3024 0.4403 0.190 Uiso 0.1667 1 calc R . . C -1

loop_
_atom_site_aniso_label
_atom_site_aniso_U_11
_atom_site_aniso_U_22
_atom_site_aniso_U_33
_atom_site_aniso_U_23
_atom_site_aniso_U_13
_atom_site_aniso_U_12
Cr5 0.0396(5) 0.0396(5) 0.0394(5) 0.000 0.000 0.0210(4)
O1 0.0678(17) 0.0655(16) 0.0706(16) 0.0217(13) 0.0322(13) 0.0423(14)
O31 0.037(2) 0.037(2) 0.031(3) 0.000 0.000 0.0184(10)
C2 0.035(2) 0.055(2) 0.0388(19) 0.0005(8) 0.0010(17) 0.0173(10)
C6 0.065(5) 0.088(5) 0.063(4) 0.026(4) 0.027(4) 0.028(4)
C4 0.161(9) 0.105(7) 0.060(4) -0.002(4) 0.013(5) 0.063(6)
C5 0.088(6) 0.176(12) 0.150(10) 0.076(9) 0.063(6) 0.085(8)
O41 0.057(2) 0.057(2) 0.102(4) 0.000 0.000 0.038(3)
C3 0.073(4) 0.080(3) 0.056(3) 0.0160(13) 0.032(3) 0.0364(18)
C14 0.135(13) 0.121(12) 0.107(7) -0.018(8) 0.021(9) 0.063(9)
O12 0.128(12) 0.046(8) 0.071(7) 0.021(9) 0.024(10) 0.046(7)
C13 0.138(12) 0.128(14) 0.109(8) -0.020(9) 0.016(8) 0.072(8)
O21 0.157(13) 0.225(17) 0.184(14) -0.099(13) -0.023(10) 0.119(10)
C22 0.133(14) 0.216(18) 0.13(3) -0.080(15) -0.032(14) 0.124(12)
C23 0.13(3) 0.186(18) 0.07(3) -0.04(2) -0.031(19) 0.123(16)
O11 0.158(13) 0.228(18) 0.181(14) -0.098(13) -0.024(10) 0.116(10)
C16 0.130(15) 0.125(14) 0.103(9) -0.018(9) 0.013(10) 0.056(10)
C15 0.144(16) 0.128(13) 0.078(11) -0.016(9) 0.024(11) 0.069(11)
C17 0.135(13) 0.122(16) 0.115(12) 0.000(11) 0.020(9) 0.057(10)

loop_
_atom_type_symbol
_atom_type_description
_atom_type_scat_dispersion_real
_atom_type_scat_dispersion_imag
_atom_type_scat_source
C C 0.0033 0.0016 'International Tables Vol C Tables 4.2.6.8 and 6.1.1.4'
H H 0.0000 0.0000 'International Tables Vol C Tables 4.2.6.8 and 6.1.1.4'
Cr Cr 0.3209 0.6236 'International Tables Vol C Tables 4.2.6.8 and 6.1.1.4'
O O 0.0106 0.0060 'International Tables Vol C Tables 4.2.6.8 and 6.1.1.4'

loop_
_geom_angle_atom_site_label_1
_geom_angle_atom_site_label_2
_geom_angle_atom_site_label_3
_geom_angle
_geom_angle_site_symmetry_1
_geom_angle_site_symmetry_3
O1 Cr5 O1 87.20(18) . 21_775
O1 Cr5 O1 92.11(18) 21_775 10_775
O1 Cr5 O1 92.11(18) . 16_556
O1 Cr5 O1 87.20(18) 16_556 10_775
O1 Cr5 O1 171.10(16) . 10_775
O1 Cr5 O1 171.10(16) 21_775 16_556
O1 Cr5 O41 85.55(8) 10_775 .
O1 Cr5 O41 85.55(8) 21_775 .
O1 Cr5 O41 85.55(8) 16_556 .
O1 Cr5 O41 85.55(8) . .
O31 Cr5 O1 94.45(8) . .
O31 Cr5 O1 94.45(8) . 21_775
O31 Cr5 O1 94.45(8) . 16_556
O31 Cr5 O1 94.45(8) . 10_775
O31 Cr5 O41 180.00(3) . .
C2 O1 Cr5 133.3(2) . .
Cr5 O31 Cr5 120.0 14_676 .
Cr5 O31 Cr5 120.0 3_765 .
Cr5 O31 Cr5 120.0 3_765 14_676
O1 C2 O1 125.4(4) . 20_565
O1 C2 C3 117.3(2) . .
O1 C2 C3 117.3(2) 20_565 .
H6A C6 H6B 109.5 . .
H6A C6 H6C 109.5 . .
H6B C6 H6C 109.5 . .
C3 C6 H6A 109.5 . .
C3 C6 H6B 109.5 . .
C3 C6 H6C 109.5 . .
H4A C4 H4B 109.5 . .
H4A C4 H4C 109.5 . .
H4B C4 H4C 109.5 . .
C3 C4 H4A 109.5 . .
C3 C4 H4B 109.5 . .
C3 C4 H4C 109.5 . .
H5A C5 H5B 109.5 . .
H5A C5 H5C 109.5 . .
H5B C5 H5C 109.5 . .
C3 C5 H5A 109.5 . .
C3 C5 H5B 109.5 . .
C3 C5 H5C 109.5 . .
Cr5 O41 H41A 120.7 . .
Cr5 O41 H41B 122.0 . .
H41A O41 H41B 96.5 . .
C2 C3 C6 111.1(3) . .
C4 C3 C2 107.0(6) . .
C4 C3 C6 104.7(7) . .
C5 C3 C2 108.7(6) . .
C5 C3 C6 113.0(9) . .
C5 C3 C4 112.2(9) . .
C13 C14 C16 110.8(13) . .
C13 C14 C15 111.2(12) . .
C13 C14 C17 110.3(13) . .
C16 C14 C15 111.3(14) . .
C16 C14 C17 106.8(13) . .
C15 C14 C17 106.2(14) . .
O12 C13 C14 116.3(14) . .
O12 C13 O11 124.4(14) . .
O11 C13 C14 119.2(13) . .
O21 C22 H22A 107.4 . .
O21 C22 H22B 107.4 . .
O21 C22 C23 119.6(17) . .
H22A C22 H22B 107.0 . .
C23 C22 H22A 107.4 . .
C23 C22 H22B 107.4 . .
C22 C23 H23A 109.5 . .
C22 C23 H23B 109.5 . .
C22 C23 H23C 109.5 . .
H23A C23 H23B 109.5 . .
H23A C23 H23C 109.5 . .
H23B C23 H23C 109.5 . .
C14 C16 H16A 109.5 . .
C14 C16 H16B 109.5 . .
C14 C16 H16C 109.5 . .
H16A C16 H16B 109.5 . .
H16A C16 H16C 109.5 . .
H16B C16 H16C 109.5 . .
C14 C15 H15A 109.5 . .
C14 C15 H15B 109.5 . .
C14 C15 H15C 109.5 . .
H15A C15 H15B 109.5 . .
H15A C15 H15C 109.5 . .
H15B C15 H15C 109.5 . .
C14 C17 H17A 109.5 . .
C14 C17 H17B 109.5 . .
C14 C17 H17C 109.5 . .
H17A C17 H17B 109.5 . .
H17A C17 H17C 109.5 . .
H17B C17 H17C 109.5 . .

loop_
_geom_bond_atom_site_label_1
_geom_bond_atom_site_label_2
_geom_bond_distance
_geom_bond_site_symmetry_2
Cr5 O1 1.962(2) .
Cr5 O1 1.962(2) 21_775
Cr5 O1 1.962(2) 10_775
Cr5 O1 1.962(2) 16_556
Cr5 O31 1.8946(9) .
Cr5 O41 2.029(5) .
O1 C2 1.234(3) .
O31 Cr5 1.8946(10) 3_765
O31 Cr5 1.8946(10) 14_676
C2 O1 1.234(3) 20_565
C2 C3 1.541(6) .
C6 H6A 0.9600 .
C6 H6B 0.9600 .
C6 H6C 0.9600 .
C6 C3 1.591(9) .
C4 H4A 0.9600 .
C4 H4B 0.9600 .
C4 H4C 0.9600 .
C4 C3 1.512(13) .
C5 H5A 0.9600 .
C5 H5B 0.9600 .
C5 H5C 0.9600 .
C5 C3 1.485(12) .
O41 H41A 1.0721 .
O41 H41B 1.1016 .
C14 C13 1.448(14) .
C14 C16 1.484(16) .
C14 C15 1.493(13) .
C14 C17 1.522(11) .
O12 C13 1.261(16) .
C13 O11 1.267(16) .
O21 C22 1.300(2) .
C22 H22A 0.9700 .
C22 H22B 0.9700 .
C22 C23 1.491(19) .
C23 H23A 0.9600 .
C23 H23B 0.9600 .
C23 H23C 0.9600 .
C16 H16A 0.9600 .
C16 H16B 0.9600 .
C16 H16C 0.9600 .
C15 H15A 0.9600 .
C15 H15B 0.9600 .
C15 H15C 0.9600 .
C17 H17A 0.9600 .
C17 H17B 0.9600 .
C17 H17C 0.9600 .

loop_
_geom_torsion_atom_site_label_1
_geom_torsion_atom_site_label_2
_geom_torsion_atom_site_label_3
_geom_torsion_atom_site_label_4
_geom_torsion
_geom_torsion_site_symmetry_1
_geom_torsion_site_symmetry_4
Cr5 O1 C2 O1 -7.9(8) . 20_565
Cr5 O1 C2 C3 170.9(4) . .
O1 Cr5 O31 Cr5 -46.23(9) 21_775 14_676
O1 Cr5 O31 Cr5 -133.77(9) 10_775 3_765
O1 Cr5 O31 Cr5 -46.23(9) 16_556 3_765
O1 Cr5 O31 Cr5 46.23(9) . 3_765
O1 Cr5 O31 Cr5 -133.77(9) . 14_676
O1 Cr5 O31 Cr5 133.77(9) 21_775 3_765
O1 Cr5 O31 Cr5 133.77(9) 16_556 14_676
O1 Cr5 O31 Cr5 46.23(9) 10_775 14_676
O1 C2 C3 C6 -0.7(8) 20_565 .
O1 C2 C3 C6 -179.7(6) . .
O1 C2 C3 C4 -66.0(7) . .
O1 C2 C3 C4 113.0(6) 20_565 .
O1 C2 C3 C5 55.4(9) . .
O1 C2 C3 C5 -125.7(8) 20_565 .
C16 C14 C13 O12 -121(2) . .
C16 C14 C13 O11 60(2) . .
C15 C14 C13 O12 115(2) . .
C15 C14 C13 O11 -65(2) . .
C17 C14 C13 O12 -3(2) . .
C17 C14 C13 O11 177.6(19) . .
